data_4505203
loop_
_publ_author_name
'Dobrzy\'nska, Danuta'
'Jerzykiewicz, Lucjan B.'
'Jezierska, Julia'
'Duczmal, Marek'

_publ_section_title
;
 Crystal Structure and Characterization of Manganese(II)
 Carboxylates:&#x2009; 3D Metal&#x2212;Organic Frameworks
;
_journal_issue 5
_journal_name_full 'Crystal Growth &amp; Design'
_journal_page_first 1945
_journal_paper_doi 10.1021/cg050169u
_journal_volume 5
_journal_year 2005
_chemical_formula_sum 'C24 H24 Mn N2 O6'
_chemical_formula_weight 491.39
_chemical_name_systematic
; 
 ? 
;
_space_group_IT_number 14
_symmetry_space_group_name_Hall '-P 2ybc'
_symmetry_space_group_name_H-M 'P 1 21/c 1'
_atom_sites_solution_hydrogens geom
_atom_sites_solution_primary direct
_atom_sites_solution_secondary difmap
_audit_creation_method SHELXL-97
_cell_angle_alpha 90.00
_cell_angle_beta 103.046(7)
_cell_angle_gamma 90.00
_cell_formula_units_Z 4
_cell_length_a 11.4624(8)
_cell_length_b 9.5205(6)
_cell_length_c 20.8472(17)
_cell_measurement_temperature 293(2)
_cell_volume 2216.3(3)
_computing_structure_refinement 'SHELXL-97 (Sheldrick, 1997)'
_computing_structure_solution 'SHELXS-97 (Sheldrick, 1990)'
_diffrn_ambient_temperature 293(2)
_diffrn_measured_fraction_theta_full 0.859
_diffrn_measured_fraction_theta_max 0.859
_diffrn_radiation_monochromator graphite
_diffrn_radiation_source 'fine-focus sealed tube'
_diffrn_radiation_type MoK\a
_diffrn_radiation_wavelength 0.71073
_diffrn_reflns_av_R_equivalents 0.0293
_diffrn_reflns_av_sigmaI/netI 0.0476
_diffrn_reflns_limit_h_max 14
_diffrn_reflns_limit_h_min -14
_diffrn_reflns_limit_k_max 7
_diffrn_reflns_limit_k_min -12
_diffrn_reflns_limit_l_max 27
_diffrn_reflns_limit_l_min -26
_diffrn_reflns_number 14691
_diffrn_reflns_theta_full 28.43
_diffrn_reflns_theta_max 28.43
_diffrn_reflns_theta_min 3.12
_exptl_absorpt_coefficient_mu 0.640
_exptl_crystal_density_diffrn 1.473
_exptl_crystal_density_method 'not measured'
_exptl_crystal_F_000 1020
_refine_diff_density_max 0.309
_refine_diff_density_min -0.307
_refine_diff_density_rms 0.060
_refine_ls_extinction_method none
_refine_ls_goodness_of_fit_ref 1.043
_refine_ls_hydrogen_treatment mixed
_refine_ls_matrix_type full
_refine_ls_number_parameters 308
_refine_ls_number_reflns 5076
_refine_ls_number_restraints 0
_refine_ls_restrained_S_all 1.043
_refine_ls_R_factor_all 0.0630
_refine_ls_R_factor_gt 0.0404
_refine_ls_shift/su_max 0.076
_refine_ls_shift/su_mean 0.004
_refine_ls_structure_factor_coef Fsqd
_refine_ls_weighting_details 'w=1/[\s^2^(Fo^2^)+(0.0368P)^2^+0.0000P] where P=(Fo^2^+2Fc^2^)/3'
_refine_ls_weighting_scheme calc
_refine_ls_wR_factor_gt 0.0748
_refine_ls_wR_factor_ref 0.0827
_reflns_number_gt 3990
_reflns_number_total 5076
_reflns_threshold_expression >2sigma(I)
_cod_data_source_file cg050169usi20050421_050147.cif
_cod_data_source_block C24_H24_Mn_N2_O6
_cod_depositor_comments
;
The following automatic conversions were performed:

'_refine_ls_weighting_scheme' value 'calc
w=1/[\s^2^(Fo^2^)+(0.0368P)^2^+0.0000P] where P=(Fo^2^+2Fc^2^)/3' was
changed to 'calc'. New tag '_refine_ls_weighting_details' was
created. The value of the new tag was set to
'w=1/[\s^2^(Fo^2^)+(0.0368P)^2^+0.0000P] where P=(Fo^2^+2Fc^2^)/3'.

Automatic conversion script
Id: cif_fix_values 3143 2015-03-26 13:38:13Z robertas 
;
_cod_database_code 4505203

loop_
_symmetry_equiv_pos_as_xyz
'x, y, z'
'-x, y+1/2, -z+1/2'
'-x, -y, -z'
'x, -y-1/2, z-1/2'

loop_
_atom_site_label
_atom_site_type_symbol
_atom_site_fract_x
_atom_site_fract_y
_atom_site_fract_z
_atom_site_U_iso_or_equiv
_atom_site_adp_type
_atom_site_occupancy
_atom_site_calc_flag
_atom_site_refinement_flags
Mn1 Mn 0.74237(2) -0.01151(3) 1.005287(13) 0.01276(9) Uani 1 d .
N1 N 0.70276(13) 0.11518(15) 0.90821(7) 0.0123(3) Uani 1 d .
N2 N 0.80025(13) -0.13296(15) 1.10242(7) 0.0134(3) Uani 1 d .
O1 O 0.60950(13) -0.17204(14) 0.95815(7) 0.0168(3) Uani 1 d .
O2 O 0.86039(13) 0.15416(14) 1.05540(7) 0.0194(3) Uani 1 d .
O11 O 0.86673(11) -0.08458(13) 0.95250(6) 0.0160(3) Uani 1 d .
O12 O 0.94121(11) -0.06455(13) 0.86290(6) 0.0162(3) Uani 1 d .
O21 O 0.61271(11) 0.04603(13) 1.05970(6) 0.0150(3) Uani 1 d .
O22 O 0.57847(12) 0.05213(14) 1.16069(6) 0.0221(3) Uani 1 d .
C1 C 0.61651(18) -0.2641(2) 0.90417(10) 0.0222(5) Uani 1 d .
H1A H 0.6410 -0.2111 0.8697 0.027 Uiso 1 calc R
H1B H 0.5384 -0.3046 0.8859 0.027 Uiso 1 calc R
C2 C 0.70587(19) -0.3793(2) 0.92846(11) 0.0265(5) Uani 1 d .
H2A H 0.7839 -0.3390 0.9442 0.040 Uiso 1 calc R
H2B H 0.7078 -0.4430 0.8930 0.040 Uiso 1 calc R
H2C H 0.6828 -0.4292 0.9636 0.040 Uiso 1 calc R
C3 C 0.84694(19) 0.30251(19) 1.05854(10) 0.0209(4) Uani 1 d .
H3A H 0.7926 0.3347 1.0186 0.025 Uiso 1 calc R
H3B H 0.9239 0.3471 1.0610 0.025 Uiso 1 calc R
C4 C 0.7992(2) 0.3459(2) 1.11709(12) 0.0368(6) Uani 1 d .
H4A H 0.7220 0.3041 1.1141 0.055 Uiso 1 calc R
H4B H 0.7921 0.4463 1.1178 0.055 Uiso 1 calc R
H4C H 0.8532 0.3149 1.1567 0.055 Uiso 1 calc R
C10 C 0.86765(16) -0.03405(19) 0.89650(9) 0.0136(4) Uani 1 d .
C11 C 0.77111(16) 0.07283(18) 0.86831(9) 0.0127(4) Uani 1 d .
C12 C 0.75858(17) 0.12248(19) 0.80357(9) 0.0161(4) Uani 1 d .
H12 H 0.8079 0.0888 0.7772 0.019 Uiso 1 calc R
C13 C 0.67309(18) 0.22077(19) 0.77997(9) 0.0180(4) Uani 1 d .
H13 H 0.6634 0.2545 0.7372 0.022 Uiso 1 calc R
C14 C 0.59956(16) 0.27096(18) 0.82082(9) 0.0135(4) Uani 1 d .
C15 C 0.50987(17) 0.37485(19) 0.80028(9) 0.0171(4) Uani 1 d .
H15 H 0.4977 0.4128 0.7582 0.021 Uiso 1 calc R
C16 C 0.44149(17) 0.41904(19) 0.84222(10) 0.0178(4) Uani 1 d .
H16 H 0.3826 0.4867 0.8284 0.021 Uiso 1 calc R
C17 C 0.45925(17) 0.36311(19) 0.90637(9) 0.0173(4) Uani 1 d .
H17 H 0.4122 0.3944 0.9344 0.021 Uiso 1 calc R
C18 C 0.54503(17) 0.26326(19) 0.92770(9) 0.0155(4) Uani 1 d .
H18 H 0.5558 0.2269 0.9700 0.019 Uiso 1 calc R
C19 C 0.61711(16) 0.21546(18) 0.88563(9) 0.0131(4) Uani 1 d .
C20 C 0.63414(16) 0.00978(19) 1.12075(9) 0.0141(4) Uani 1 d .
C21 C 0.73474(17) -0.09488(18) 1.14445(9) 0.0137(4) Uani 1 d .
C22 C 0.75317(17) -0.14651(19) 1.20941(9) 0.0163(4) Uani 1 d .
H22 H 0.7057 -0.1155 1.2373 0.020 Uiso 1 calc R
C23 C 0.84159(18) -0.2426(2) 1.23058(9) 0.0182(4) Uani 1 d .
H23 H 0.8550 -0.2778 1.2732 0.022 Uiso 1 calc R
C24 C 0.91256(17) -0.28821(19) 1.18773(9) 0.0153(4) Uani 1 d .
C25 C 1.00453(18) -0.39027(19) 1.20599(10) 0.0196(4) Uani 1 d .
H25 H 1.0203 -0.4289 1.2480 0.023 Uiso 1 calc R
C26 C 1.06960(18) -0.4317(2) 1.16232(10) 0.0212(5) Uani 1 d .
H26 H 1.1289 -0.4995 1.1745 0.025 Uiso 1 calc R
C27 C 1.04812(18) -0.3729(2) 1.09864(10) 0.0200(4) Uani 1 d .
H27 H 1.0936 -0.4021 1.0694 0.024 Uiso 1 calc R
C28 C 0.96078(17) -0.27322(19) 1.07936(9) 0.0166(4) Uani 1 d .
H28 H 0.9481 -0.2339 1.0375 0.020 Uiso 1 calc R
C29 C 0.89015(16) -0.23045(19) 1.12331(9) 0.0145(4) Uani 1 d .
H1 H 0.546(3) -0.132(3) 0.9507(14) 0.070(10) Uiso 1 d .
H2 H 0.920(2) 0.129(2) 1.0827(12) 0.041(8) Uiso 1 d .

loop_
_atom_site_aniso_label
_atom_site_aniso_U_11
_atom_site_aniso_U_22
_atom_site_aniso_U_33
_atom_site_aniso_U_23
_atom_site_aniso_U_13
_atom_site_aniso_U_12
Mn1 0.01239(14) 0.01394(15) 0.01197(14) 0.00054(12) 0.00278(11) 0.00186(12)
N1 0.0116(8) 0.0121(8) 0.0130(8) -0.0004(6) 0.0023(7) -0.0013(6)
N2 0.0121(8) 0.0131(8) 0.0146(8) -0.0010(6) 0.0025(7) -0.0002(6)
O1 0.0137(7) 0.0171(7) 0.0196(7) -0.0030(6) 0.0036(6) 0.0032(6)
O2 0.0150(7) 0.0154(7) 0.0246(8) -0.0041(6) -0.0024(6) 0.0035(6)
O11 0.0162(7) 0.0172(7) 0.0149(7) 0.0025(6) 0.0039(6) 0.0047(6)
O12 0.0148(7) 0.0203(7) 0.0145(7) -0.0021(6) 0.0052(6) 0.0027(6)
O21 0.0140(7) 0.0173(7) 0.0132(6) 0.0008(5) 0.0025(6) 0.0029(5)
O22 0.0233(8) 0.0274(8) 0.0169(7) -0.0030(6) 0.0075(6) 0.0060(6)
C1 0.0214(11) 0.0204(10) 0.0238(11) -0.0090(9) 0.0032(9) 0.0002(9)
C2 0.0228(11) 0.0201(11) 0.0358(13) -0.0064(10) 0.0047(10) 0.0041(9)
C3 0.0216(11) 0.0132(10) 0.0268(11) 0.0015(8) 0.0031(9) -0.0011(8)
C4 0.0340(14) 0.0281(12) 0.0543(16) -0.0189(12) 0.0225(13) -0.0055(11)
C10 0.0120(9) 0.0142(9) 0.0137(9) -0.0045(7) 0.0011(8) -0.0012(8)
C11 0.0132(9) 0.0123(9) 0.0122(9) -0.0010(7) 0.0020(8) -0.0017(7)
C12 0.0178(10) 0.0170(10) 0.0146(9) -0.0009(8) 0.0057(8) 0.0016(8)
C13 0.0211(10) 0.0196(10) 0.0138(9) 0.0018(8) 0.0051(8) -0.0012(8)
C14 0.0137(9) 0.0117(9) 0.0145(9) 0.0000(7) 0.0018(8) -0.0018(8)
C15 0.0196(10) 0.0148(9) 0.0156(9) 0.0031(8) 0.0011(9) 0.0001(8)
C16 0.0151(10) 0.0145(9) 0.0227(10) 0.0018(8) 0.0018(9) 0.0024(8)
C17 0.0156(10) 0.0175(10) 0.0196(10) -0.0003(8) 0.0061(9) 0.0017(8)
C18 0.0162(10) 0.0161(9) 0.0143(9) 0.0022(8) 0.0037(8) -0.0007(8)
C19 0.0114(9) 0.0103(9) 0.0163(9) 0.0007(7) 0.0003(8) -0.0019(7)
C20 0.0133(9) 0.0151(9) 0.0136(9) -0.0028(8) 0.0024(8) -0.0013(8)
C21 0.0147(9) 0.0118(9) 0.0136(9) -0.0012(7) 0.0013(8) -0.0023(8)
C22 0.0188(10) 0.0172(9) 0.0131(9) -0.0032(8) 0.0041(8) -0.0024(8)
C23 0.0232(11) 0.0183(10) 0.0119(9) 0.0027(8) 0.0019(8) -0.0031(8)
C24 0.0159(10) 0.0141(9) 0.0143(9) 0.0012(7) 0.0001(8) -0.0032(8)
C25 0.0211(11) 0.0167(10) 0.0189(10) 0.0054(8) 0.0003(9) 0.0007(8)
C26 0.0177(10) 0.0185(10) 0.0257(11) 0.0049(9) 0.0011(9) 0.0047(8)
C27 0.0175(10) 0.0203(10) 0.0223(11) 0.0011(9) 0.0047(9) 0.0038(8)
C28 0.0168(10) 0.0161(10) 0.0169(10) 0.0022(8) 0.0037(9) 0.0008(8)
C29 0.0133(9) 0.0125(9) 0.0156(9) -0.0007(8) -0.0012(8) -0.0013(8)

loop_
_atom_type_symbol
_atom_type_description
_atom_type_scat_dispersion_real
_atom_type_scat_dispersion_imag
_atom_type_scat_source
C C 0.0033 0.0016 'International Tables Vol C Tables 4.2.6.8 and 6.1.1.4'
H H 0.0000 0.0000 'International Tables Vol C Tables 4.2.6.8 and 6.1.1.4'
N N 0.0061 0.0033 'International Tables Vol C Tables 4.2.6.8 and 6.1.1.4'
O O 0.0106 0.0060 'International Tables Vol C Tables 4.2.6.8 and 6.1.1.4'
Mn Mn 0.3368 0.7283 'International Tables Vol C Tables 4.2.6.8 and 6.1.1.4'

loop_
_geom_angle_atom_site_label_1
_geom_angle_atom_site_label_2
_geom_angle_atom_site_label_3
_geom_angle
O11 Mn1 O21 175.58(5)
O11 Mn1 O2 93.97(5)
O21 Mn1 O2 89.48(5)
O11 Mn1 O1 91.09(5)
O21 Mn1 O1 85.50(5)
O2 Mn1 O1 174.90(5)
O11 Mn1 N2 101.51(5)
O21 Mn1 N2 75.98(5)
O2 Mn1 N2 85.26(5)
O1 Mn1 N2 94.38(5)
O11 Mn1 N1 74.76(5)
O21 Mn1 N1 107.98(5)
O2 Mn1 N1 91.14(5)
O1 Mn1 N1 89.55(5)
N2 Mn1 N1 174.66(5)
C11 N1 C19 118.25(16)
C11 N1 Mn1 111.29(12)
C19 N1 Mn1 130.28(12)
C21 N2 C29 117.92(16)
C21 N2 Mn1 110.55(12)
C29 N2 Mn1 131.50(12)
C1 O1 Mn1 127.51(12)
C3 O2 Mn1 132.57(12)
C10 O11 Mn1 120.28(11)
C20 O21 Mn1 117.13(11)
O1 C1 C2 109.45(16)
O2 C3 C4 111.89(17)
O12 C10 O11 125.30(17)
O12 C10 C11 117.67(16)
O11 C10 C11 117.03(16)
N1 C11 C12 123.53(17)
N1 C11 C10 116.23(16)
C12 C11 C10 120.24(16)
C13 C12 C11 119.08(18)
C12 C13 C14 119.58(18)
C13 C14 C15 122.98(17)
C13 C14 C19 118.17(17)
C15 C14 C19 118.84(17)
C16 C15 C14 120.15(18)
C15 C16 C17 120.64(18)
C18 C17 C16 120.65(18)
C17 C18 C19 120.10(18)
N1 C19 C18 119.01(17)
N1 C19 C14 121.38(16)
C18 C19 C14 119.62(17)
O22 C20 O21 124.80(17)
O22 C20 C21 117.90(16)
O21 C20 C21 117.30(15)
N2 C21 C22 123.66(17)
N2 C21 C20 117.74(16)
C22 C21 C20 118.60(16)
C23 C22 C21 118.94(18)
C22 C23 C24 119.76(18)
C23 C24 C29 118.31(17)
C23 C24 C25 122.81(17)
C29 C24 C25 118.89(17)
C26 C25 C24 120.35(18)
C25 C26 C27 120.63(18)
C28 C27 C26 120.74(18)
C27 C28 C29 119.77(18)
N2 C29 C28 119.00(17)
N2 C29 C24 121.40(17)
C28 C29 C24 119.60(17)

loop_
_geom_bond_atom_site_label_1
_geom_bond_atom_site_label_2
_geom_bond_distance
Mn1 O11 2.1059(13)
Mn1 O21 2.1347(13)
Mn1 O2 2.1843(14)
Mn1 O1 2.2238(14)
Mn1 N2 2.2957(15)
Mn1 N1 2.3112(15)
N1 C11 1.328(2)
N1 C19 1.374(2)
N2 C21 1.327(2)
N2 C29 1.382(2)
O1 C1 1.443(2)
O2 C3 1.424(2)
O11 C10 1.265(2)
O12 C10 1.246(2)
O21 C20 1.288(2)
O22 C20 1.226(2)
C1 C2 1.508(3)
C3 C4 1.503(3)
C10 C11 1.520(3)
C11 C12 1.407(2)
C12 C13 1.364(3)
C13 C14 1.410(3)
C14 C15 1.421(2)
C14 C19 1.422(2)
C15 C16 1.366(3)
C16 C17 1.411(3)
C17 C18 1.368(3)
C18 C19 1.409(3)
C20 C21 1.520(3)
C21 C22 1.411(2)
C22 C23 1.363(3)
C23 C24 1.406(3)
C24 C29 1.420(2)
C24 C25 1.421(3)
C25 C26 1.359(3)
C26 C27 1.410(3)
C27 C28 1.372(3)
C28 C29 1.413(3)
